data_7110286
loop_
_publ_author_name
'Choytun, Dharinee D.'
'Langlois, Lisa D.'
'Johansson, Thomas P.'
'Macdonald, Charles L. B.'
'Leach, Gary W.'
'Weinberg, Noham'
'Clyburne, Jason A. C.'

_publ_section_title
;
 Azines possessing strong push?pull donors/acceptorsElectronic
 supplementary information (ESI) available: characterisation data, CIF
 files, atomic coordinates, bond length correlations, and details of the
 SHG studies. See http://www.rsc.org/suppdata/cc/b4/b404129a/
;
_journal_issue 16
_journal_name_full 'Chemical Communications'
_journal_page_first 1842
_journal_page_last 1843
_journal_paper_doi 10.1039/b404129a
_journal_year 2004
_chemical_formula_sum 'C34 H30 Cl2 N4'
_chemical_formula_weight 565.52
_chemical_name_systematic
;
?
;
_space_group_IT_number 33
_symmetry_cell_setting orthorhombic
_symmetry_space_group_name_Hall 'P 2c -2n'
_symmetry_space_group_name_H-M 'P n a 21'
_atom_sites_solution_hydrogens geom
_atom_sites_solution_primary direct
_atom_sites_solution_secondary difmap
_audit_creation_method SHELXL-97
_cell_angle_alpha 90.00
_cell_angle_beta 90.00
_cell_angle_gamma 90.00
_cell_formula_units_Z 4
_cell_length_a 10.5020(5)
_cell_length_b 11.0120(5)
_cell_length_c 25.2110(12)
_cell_measurement_reflns_used 8333
_cell_measurement_temperature 173(2)
_cell_measurement_theta_max 27.48
_cell_measurement_theta_min 2.46
_cell_volume 2915.6(2)
_computing_cell_refinement 'Bruker SMART'
_computing_data_collection 'Bruker SMART'
_computing_data_reduction 'Bruker SAINT'
_computing_molecular_graphics 'Bruker SHELXTL'
_computing_publication_material 'Bruker SHELXTL'
_computing_structure_refinement 'SHELXL-97 (Sheldrick, 1997)'
_computing_structure_solution 'Bruker SHELXTL'
_diffrn_ambient_temperature 173(2)
_diffrn_measured_fraction_theta_full 0.998
_diffrn_measured_fraction_theta_max 0.998
_diffrn_measurement_device_type 'CCD area detector'
_diffrn_measurement_method 'phi and omega scans'
_diffrn_radiation_monochromator graphite
_diffrn_radiation_source 'fine-focus sealed tube'
_diffrn_radiation_type MoK\a
_diffrn_radiation_wavelength 0.71073
_diffrn_reflns_av_R_equivalents 0.0456
_diffrn_reflns_av_sigmaI/netI 0.0460
_diffrn_reflns_limit_h_max 10
_diffrn_reflns_limit_h_min -10
_diffrn_reflns_limit_k_max 10
_diffrn_reflns_limit_k_min -10
_diffrn_reflns_limit_l_max 24
_diffrn_reflns_limit_l_min -24
_diffrn_reflns_number 11349
_diffrn_reflns_theta_full 20.00
_diffrn_reflns_theta_max 20.00
_diffrn_reflns_theta_min 2.02
_exptl_absorpt_coefficient_mu 0.253
_exptl_absorpt_correction_type none
_exptl_crystal_colour orange
_exptl_crystal_density_diffrn 1.288
_exptl_crystal_density_meas 0
_exptl_crystal_density_method 'not measured'
_exptl_crystal_description needle
_exptl_crystal_F_000 1184
_exptl_crystal_size_max 0.2
_exptl_crystal_size_mid 0.2
_exptl_crystal_size_min 0.4
_refine_diff_density_max 0.111
_refine_diff_density_min -0.144
_refine_diff_density_rms 0.027
_refine_ls_abs_structure_details 'Flack H D (1983), Acta Cryst. A39, 876-881'
_refine_ls_abs_structure_Flack 0.24(12)
_refine_ls_extinction_method none
_refine_ls_goodness_of_fit_ref 1.067
_refine_ls_hydrogen_treatment mixed
_refine_ls_matrix_type full
_refine_ls_number_parameters 495
_refine_ls_number_reflns 2700
_refine_ls_number_restraints 2030
_refine_ls_restrained_S_all 0.827
_refine_ls_R_factor_all 0.0540
_refine_ls_R_factor_gt 0.0448
_refine_ls_shift/su_max 0.357
_refine_ls_shift/su_mean 0.046
_refine_ls_structure_factor_coef Fsqd
_refine_ls_weighting_details 'calc w=1/[\s^2^(Fo^2^)+(0.0353P)^2^+0.6365P] where P=(Fo^2^+2Fc^2^)/3'
_refine_ls_weighting_scheme calc
_refine_ls_wR_factor_gt 0.0901
_refine_ls_wR_factor_ref 0.0933
_reflns_number_gt 2246
_reflns_number_total 2700
_reflns_threshold_expression >2sigma(I)
_cod_data_source_file b404129asup1.cif
_cod_data_source_block cmjc61
_cod_depositor_comments
;
The following automatic conversions were performed:

'_symmetry_cell_setting' value 'Orthorhombic' changed to
'orthorhombic' according to
/home/saulius/struct/CIF-dictionaries/cif_core.dic dictionary named
'cif_core.dic' version 2.4.2 from 2011-04-26.

Automatic conversion script
Id: cif_fix_values 1891 2012-01-12 08:04:46Z andrius 
;
_cod_original_sg_symbol_H-M Pna2(1)
_cod_database_code 7110286

loop_
_symmetry_equiv_pos_as_xyz
'x, y, z'
'-x, -y, z+1/2'
'-x+1/2, y+1/2, z+1/2'
'x+1/2, -y+1/2, z'

loop_
_atom_site_label
_atom_site_type_symbol
_atom_site_fract_x
_atom_site_fract_y
_atom_site_fract_z
_atom_site_U_iso_or_equiv
_atom_site_adp_type
_atom_site_occupancy
_atom_site_symmetry_multiplicity
_atom_site_calc_flag
_atom_site_refinement_flags
_atom_site_disorder_assembly
_atom_site_disorder_group
N11 N 1.2640(5) 1.0500(5) 0.3408(2) 0.0287(11) Uani 0.6564(17) 1 d PDU A 1
N12 N 1.2054(5) 1.0105(5) 0.29605(19) 0.0282(9) Uani 0.6564(17) 1 d PDU A 1
C100 C 1.3608(9) 1.1260(9) 0.3309(3) 0.0269(15) Uani 0.6564(17) 1 d PDU A 1
N13 N 1.4111(8) 1.1762(9) 0.2852(3) 0.0334(16) Uani 0.6564(17) 1 d PDU A 1
C101 C 1.5079(11) 1.2576(10) 0.3012(3) 0.033(2) Uani 0.6564(17) 1 d PDU A 1
H101 H 1.5589 1.3037 0.2787 0.040 Uiso 0.6564(17) 1 calc PR A 1
C102 C 1.5130(10) 1.2568(10) 0.3539(3) 0.031(2) Uani 0.6564(17) 1 d PDU A 1
H102 H 1.5695 1.3005 0.3749 0.038 Uiso 0.6564(17) 1 calc PR A 1
N14 N 1.4199(9) 1.1798(9) 0.3715(3) 0.0325(17) Uani 0.6564(17) 1 d PDU A 1
C111 C 1.1025(6) 0.9452(7) 0.3047(2) 0.0259(10) Uani 0.6564(17) 1 d PDU A 1
C112 C 1.0265(6) 0.9055(7) 0.2610(2) 0.0271(13) Uani 0.6564(17) 1 d PDU A 1
C113 C 1.0475(7) 0.9041(7) 0.2068(2) 0.0351(15) Uani 0.6564(17) 1 d PDU A 1
H113 H 1.1214 0.9368 0.1923 0.042 Uiso 0.6564(17) 1 calc PR A 1
C114 C 0.9561(6) 0.8532(7) 0.1749(2) 0.0344(14) Uani 0.6564(17) 1 d PDU A 1
Cl11 Cl 0.9876(2) 0.8430(2) 0.10712(8) 0.0611(5) Uani 0.6564(17) 1 d PDU A 1
C115 C 0.8433(8) 0.8060(9) 0.1942(3) 0.0457(18) Uani 0.6564(17) 1 d PDU A 1
H115 H 0.7836 0.7735 0.1709 0.055 Uiso 0.6564(17) 1 calc PR A 1
C116 C 0.8193(8) 0.8071(11) 0.2485(3) 0.0377(17) Uani 0.6564(17) 1 d PDU A 1
H116 H 0.7423 0.7791 0.2620 0.045 Uiso 0.6564(17) 1 calc PR A 1
C117 C 0.9152(6) 0.8519(8) 0.2825(2) 0.0301(14) Uani 0.6564(17) 1 d PDU A 1
C118 C 0.9206(6) 0.8565(8) 0.3396(2) 0.0264(14) Uani 0.6564(17) 1 d PDU A 1
C119 C 0.8406(8) 0.8178(9) 0.3781(2) 0.0332(15) Uani 0.6564(17) 1 d PDU A 1
H119 H 0.7612 0.7875 0.3686 0.040 Uiso 0.6564(17) 1 calc PR A 1
C120 C 0.8733(7) 0.8218(8) 0.4310(3) 0.0349(15) Uani 0.6564(17) 1 d PDU A 1
H120 H 0.8196 0.7893 0.4567 0.042 Uiso 0.6564(17) 1 calc PR A 1
C121 C 0.9894(7) 0.8759(8) 0.4453(2) 0.0436(17) Uani 0.6564(17) 1 d PDU A 1
Cl12 Cl 1.0341(2) 0.8731(2) 0.51208(8) 0.0685(6) Uani 0.6564(17) 1 d PDU A 1
C122 C 1.0725(7) 0.9171(7) 0.4080(3) 0.0358(15) Uani 0.6564(17) 1 d PDU A 1
H122 H 1.1505 0.9497 0.4180 0.043 Uiso 0.6564(17) 1 calc PR A 1
C123 C 1.0389(6) 0.9098(7) 0.3543(2) 0.0261(12) Uani 0.6564(17) 1 d PDU A 1
C131 C 1.3808(12) 1.1458(11) 0.2313(3) 0.0305(19) Uani 0.6564(17) 1 d PDU A 1
C132 C 1.4287(19) 1.0360(14) 0.2133(4) 0.039(2) Uani 0.6564(17) 1 d PDU A 1
C133 C 1.3928(12) 1.0002(13) 0.1621(4) 0.041(2) Uani 0.6564(17) 1 d PDU A 1
H133 H 1.4177 0.9241 0.1500 0.049 Uiso 0.6564(17) 1 calc PR A 1
C134 C 1.3215(10) 1.0742(11) 0.1286(3) 0.041(2) Uani 0.6564(17) 1 d PDU A 1
C135 C 1.2865(12) 1.1834(10) 0.1493(3) 0.040(2) Uani 0.6564(17) 1 d PDU A 1
H134 H 1.2426 1.2364 0.1271 0.048 Uiso 0.6564(17) 1 calc PR A 1
C136 C 1.3104(9) 1.2213(10) 0.1994(3) 0.030(2) Uani 0.6564(17) 1 d PDU A 1
C137 C 1.504(2) 0.956(2) 0.2499(5) 0.044(3) Uani 0.6564(17) 1 d PDU A 1
H37A H 1.5334 0.8856 0.2308 0.066 Uiso 0.6564(17) 1 calc PR A 1
H37B H 1.4508 0.9299 0.2788 0.066 Uiso 0.6564(17) 1 calc PR A 1
H37C H 1.5756 0.9997 0.2635 0.066 Uiso 0.6564(17) 1 calc PR A 1
C138 C 1.2911(12) 1.0284(13) 0.0749(3) 0.060(2) Uani 0.6564(17) 1 d PDU A 1
H38A H 1.2790 1.0958 0.0513 0.090 Uiso 0.6564(17) 1 calc PR A 1
H38B H 1.2146 0.9808 0.0763 0.090 Uiso 0.6564(17) 1 calc PR A 1
H38C H 1.3600 0.9789 0.0624 0.090 Uiso 0.6564(17) 1 calc PR A 1
C139 C 1.270(2) 1.3479(14) 0.2179(5) 0.054(3) Uani 0.6564(17) 1 d PDU A 1
H39A H 1.2014 1.3766 0.1963 0.080 Uiso 0.6564(17) 1 calc PR A 1
H39B H 1.3412 1.4025 0.2149 0.080 Uiso 0.6564(17) 1 calc PR A 1
H39C H 1.2433 1.3441 0.2542 0.080 Uiso 0.6564(17) 1 calc PR A 1
C141 C 1.4013(16) 1.1400(12) 0.4249(3) 0.0325(17) Uani 0.6564(17) 1 d PDU A 1
C142 C 1.446(2) 1.0274(15) 0.4417(4) 0.038(2) Uani 0.6564(17) 1 d PDU A 1
C143 C 1.424(2) 0.9912(15) 0.4927(4) 0.044(2) Uani 0.6564(17) 1 d PDU A 1
H143 H 1.4593 0.9189 0.5046 0.052 Uiso 0.6564(17) 1 calc PR A 1
C144 C 1.350(2) 1.0586(16) 0.5268(5) 0.046(2) Uani 0.6564(17) 1 d PDU A 1
C145 C 1.3096(14) 1.1752(12) 0.5112(3) 0.039(2) Uani 0.6564(17) 1 d PDU A 1
H145 H 1.2691 1.2256 0.5355 0.047 Uiso 0.6564(17) 1 calc PR A 1
C146 C 1.330(2) 1.2153(15) 0.4587(4) 0.0342(19) Uani 0.6564(17) 1 d PDU A 1
C147 C 1.5335(10) 0.9526(11) 0.4070(4) 0.044(2) Uani 0.6564(17) 1 d PDU A 1
H47A H 1.5879 1.0057 0.3870 0.066 Uiso 0.6564(17) 1 calc PR A 1
H47B H 1.4836 0.9043 0.3831 0.066 Uiso 0.6564(17) 1 calc PR A 1
H47C H 1.5846 0.9004 0.4288 0.066 Uiso 0.6564(17) 1 calc PR A 1
C148 C 1.320(3) 1.0161(19) 0.5829(5) 0.072(3) Uani 0.6564(17) 1 d PDU A 1
H48A H 1.2321 0.9909 0.5845 0.108 Uiso 0.6564(17) 1 calc PR A 1
H48B H 1.3333 1.0816 0.6073 0.108 Uiso 0.6564(17) 1 calc PR A 1
H48C H 1.3736 0.9490 0.5920 0.108 Uiso 0.6564(17) 1 calc PR A 1
C149 C 1.2826(13) 1.3365(11) 0.4427(3) 0.037(2) Uani 0.6564(17) 1 d PDU A 1
H49A H 1.3533 1.3887 0.4348 0.056 Uiso 0.6564(17) 1 calc PR A 1
H49B H 1.2337 1.3709 0.4712 0.056 Uiso 0.6564(17) 1 calc PR A 1
H49C H 1.2298 1.3286 0.4118 0.056 Uiso 0.6564(17) 1 calc PR A 1
N21 N 1.2691(10) 1.0509(11) 0.3033(4) 0.0287(11) Uani 0.3436(17) 1 d PDU A 2
N22 N 1.2066(9) 1.0118(11) 0.3476(4) 0.0282(9) Uani 0.3436(17) 1 d PDU A 2
C200 C 1.358(2) 1.138(2) 0.3112(5) 0.0269(15) Uani 0.3436(17) 1 d PDU A 2
N23 N 1.4188(19) 1.1817(18) 0.3560(6) 0.0334(16) Uani 0.3436(17) 1 d PDU A 2
C201 C 1.504(2) 1.2731(19) 0.3375(7) 0.033(2) Uani 0.3436(17) 1 d PDU A 2
H201 H 1.5514 1.3249 0.3588 0.040 Uiso 0.3436(17) 1 calc PR A 2
C202 C 1.504(2) 1.272(2) 0.2848(7) 0.031(2) Uani 0.3436(17) 1 d PDU A 2
H202 H 1.5505 1.3226 0.2626 0.038 Uiso 0.3436(17) 1 calc PR A 2
N24 N 1.4207(18) 1.1826(16) 0.2696(6) 0.0325(17) Uani 0.3436(17) 1 d PDU A 2
C211 C 1.1033(11) 0.9479(14) 0.3402(4) 0.0259(10) Uani 0.3436(17) 1 d PDU A 2
C212 C 1.0327(13) 0.9028(16) 0.3849(4) 0.0261(12) Uani 0.3436(17) 1 d PDU A 2
C213 C 1.0578(13) 0.9023(15) 0.4401(4) 0.0358(15) Uani 0.3436(17) 1 d PDU A 2
H21A H 1.1322 0.9361 0.4537 0.043 Uiso 0.3436(17) 1 calc PR A 2
C214 C 0.9671(13) 0.8493(17) 0.4737(4) 0.0436(17) Uani 0.3436(17) 1 d PDU A 2
Cl21 Cl 1.0003(5) 0.8388(6) 0.54196(17) 0.0685(6) Uani 0.3436(17) 1 d PDU A 2
C215 C 0.8531(13) 0.7992(17) 0.4555(4) 0.0349(15) Uani 0.3436(17) 1 d PDU A 2
H21B H 0.7948 0.7664 0.4792 0.042 Uiso 0.3436(17) 1 calc PR A 2
C216 C 0.8276(17) 0.799(2) 0.4004(5) 0.0332(15) Uani 0.3436(17) 1 d PDU A 2
H21C H 0.7520 0.7671 0.3873 0.040 Uiso 0.3436(17) 1 calc PR A 2
C217 C 0.9201(14) 0.8487(18) 0.3658(4) 0.0264(14) Uani 0.3436(17) 1 d PDU A 2
C218 C 0.9131(13) 0.863(2) 0.3087(4) 0.0301(14) Uani 0.3436(17) 1 d PDU A 2
C219 C 0.8419(17) 0.815(2) 0.2695(5) 0.0377(17) Uani 0.3436(17) 1 d PDU A 2
H21D H 0.7733 0.7666 0.2796 0.045 Uiso 0.3436(17) 1 calc PR A 2
C220 C 0.8616(16) 0.830(2) 0.2160(5) 0.0457(18) Uani 0.3436(17) 1 d PDU A 2
H22A H 0.7990 0.8157 0.1907 0.055 Uiso 0.3436(17) 1 calc PR A 2
C221 C 0.9854(13) 0.8691(16) 0.2032(4) 0.0344(14) Uani 0.3436(17) 1 d PDU A 2
Cl22 Cl 1.0224(4) 0.8799(4) 0.13669(17) 0.0611(5) Uani 0.3436(17) 1 d PDU A 2
C222 C 1.0640(14) 0.9237(16) 0.2391(4) 0.0351(15) Uani 0.3436(17) 1 d PDU A 2
H22B H 1.1333 0.9702 0.2285 0.042 Uiso 0.3436(17) 1 calc PR A 2
C223 C 1.0351(11) 0.9064(14) 0.2930(4) 0.0271(13) Uani 0.3436(17) 1 d PDU A 2
C231 C 1.397(3) 1.148(2) 0.4106(7) 0.0325(17) Uani 0.3436(17) 1 d PDU A 2
C232 C 1.444(5) 1.034(3) 0.4264(9) 0.038(2) Uani 0.3436(17) 1 d PDU A 2
C233 C 1.411(4) 1.002(3) 0.4785(9) 0.044(2) Uani 0.3436(17) 1 d PDU A 2
H233 H 1.4331 0.9244 0.4901 0.052 Uiso 0.3436(17) 1 calc PR A 2
C234 C 1.346(5) 1.076(3) 0.5139(11) 0.046(2) Uani 0.3436(17) 1 d PDU A 2
C235 C 1.302(3) 1.184(2) 0.4933(7) 0.039(2) Uani 0.3436(17) 1 d PDU A 2
H235 H 1.2509 1.2326 0.5146 0.047 Uiso 0.3436(17) 1 calc PR A 2
C236 C 1.330(5) 1.224(3) 0.4442(9) 0.0342(19) Uani 0.3436(17) 1 d PDU A 2
C237 C 1.504(2) 0.951(2) 0.3863(7) 0.044(2) Uani 0.3436(17) 1 d PDU A 2
H37D H 1.5474 0.8861 0.4043 0.066 Uiso 0.3436(17) 1 calc PR A 2
H37E H 1.5632 0.9952 0.3649 0.066 Uiso 0.3436(17) 1 calc PR A 2
H37F H 1.4384 0.9170 0.3640 0.066 Uiso 0.3436(17) 1 calc PR A 2
C238 C 1.314(6) 1.033(4) 0.5681(11) 0.072(3) Uani 0.3436(17) 1 d PDU A 2
H39D H 1.2239 1.0382 0.5734 0.108 Uiso 0.3436(17) 1 calc PR A 2
H38E H 1.3567 1.0833 0.5938 0.108 Uiso 0.3436(17) 1 calc PR A 2
H38F H 1.3414 0.9505 0.5723 0.108 Uiso 0.3436(17) 1 calc PR A 2
C239 C 1.280(3) 1.345(2) 0.4223(7) 0.037(2) Uani 0.3436(17) 1 d PDU A 2
H39D' H 1.2107 1.3729 0.4439 0.056 Uiso 0.3436(17) 1 calc PR A 2
H39E H 1.2510 1.3336 0.3865 0.056 Uiso 0.3436(17) 1 calc PR A 2
H39F H 1.3473 1.4038 0.4228 0.056 Uiso 0.3436(17) 1 calc PR A 2
C241 C 1.401(2) 1.143(2) 0.2161(6) 0.0305(19) Uani 0.3436(17) 1 d PDU A 2
C242 C 1.441(4) 1.029(3) 0.1981(8) 0.039(2) Uani 0.3436(17) 1 d PDU A 2
C243 C 1.417(3) 0.995(2) 0.1474(7) 0.041(2) Uani 0.3436(17) 1 d PDU A 2
H243 H 1.4454 0.9194 0.1357 0.049 Uiso 0.3436(17) 1 calc PR A 2
C244 C 1.350(2) 1.068(2) 0.1133(7) 0.041(2) Uani 0.3436(17) 1 d PDU A 2
C245 C 1.302(3) 1.180(2) 0.1308(6) 0.040(2) Uani 0.3436(17) 1 d PDU A 2
H245 H 1.2487 1.2257 0.1090 0.048 Uiso 0.3436(17) 1 calc PR A 2
C246 C 1.335(2) 1.2221(18) 0.1821(6) 0.030(2) Uani 0.3436(17) 1 d PDU A 2
C247 C 1.515(4) 0.947(4) 0.2348(12) 0.044(3) Uani 0.3436(17) 1 d PDU A 2
H47D H 1.5471 0.8789 0.2153 0.066 Uiso 0.3436(17) 1 calc PR A 2
H47E H 1.4604 0.9192 0.2627 0.066 Uiso 0.3436(17) 1 calc PR A 2
H47F H 1.5852 0.9915 0.2499 0.066 Uiso 0.3436(17) 1 calc PR A 2
C248 C 1.313(3) 1.027(3) 0.0572(6) 0.060(2) Uani 0.3436(17) 1 d PDU A 2
H48D H 1.2216 1.0217 0.0548 0.090 Uiso 0.3436(17) 1 calc PR A 2
H48E H 1.3493 0.9488 0.0500 0.090 Uiso 0.3436(17) 1 calc PR A 2
H48F H 1.3434 1.0849 0.0318 0.090 Uiso 0.3436(17) 1 calc PR A 2
C249 C 1.283(5) 1.340(3) 0.2023(12) 0.054(3) Uani 0.3436(17) 1 d PDU A 2
H49D H 1.3229 1.4062 0.1837 0.080 Uiso 0.3436(17) 1 calc PR A 2
H49E H 1.3005 1.3472 0.2395 0.080 Uiso 0.3436(17) 1 calc PR A 2
H49F H 1.1929 1.3427 0.1965 0.080 Uiso 0.3436(17) 1 calc PR A 2

loop_
_atom_site_aniso_label
_atom_site_aniso_U_11
_atom_site_aniso_U_22
_atom_site_aniso_U_33
_atom_site_aniso_U_23
_atom_site_aniso_U_13
_atom_site_aniso_U_12
N11 0.014(2) 0.022(2) 0.050(3) -0.005(3) -0.003(3) -0.0034(16)
N12 0.014(3) 0.025(2) 0.045(2) -0.004(3) -0.003(3) -0.0026(17)
C100 0.021(2) 0.016(3) 0.043(4) 0.009(4) -0.006(4) 0.0024(19)
N13 0.026(3) 0.026(3) 0.047(4) 0.001(3) 0.006(3) -0.005(2)
C101 0.036(4) 0.015(4) 0.048(5) 0.013(5) 0.000(5) -0.009(3)
C102 0.027(3) 0.018(4) 0.049(5) 0.018(4) -0.014(4) -0.007(3)
N14 0.032(3) 0.024(3) 0.042(4) -0.003(3) 0.009(3) -0.007(2)
C111 0.011(2) 0.014(2) 0.053(3) -0.006(4) 0.006(3) -0.0018(16)
C112 0.018(2) 0.021(3) 0.043(3) 0.009(4) -0.006(3) 0.005(2)
C113 0.044(4) 0.010(4) 0.050(3) 0.003(4) 0.006(3) -0.014(3)
C114 0.039(4) 0.013(3) 0.051(3) 0.003(4) -0.009(3) -0.001(3)
Cl11 0.0673(13) 0.0613(13) 0.0546(13) -0.0032(11) -0.0053(10) -0.0155(10)
C115 0.042(3) 0.031(5) 0.065(4) -0.006(5) -0.010(4) -0.012(3)
C116 0.017(3) 0.034(4) 0.062(4) 0.010(5) -0.012(4) 0.009(3)
C117 0.026(3) 0.015(3) 0.050(3) 0.001(4) -0.001(3) -0.004(2)
C118 0.015(2) 0.016(3) 0.048(4) 0.025(5) -0.003(4) 0.001(2)
C119 0.025(3) 0.018(4) 0.057(4) 0.010(5) 0.006(4) -0.012(3)
C120 0.030(3) 0.027(4) 0.047(4) 0.009(4) 0.023(3) 0.005(3)
C121 0.035(4) 0.045(5) 0.052(4) 0.002(4) 0.010(3) -0.008(3)
Cl12 0.0636(13) 0.0897(16) 0.0521(15) -0.0041(13) 0.0068(11) -0.0089(11)
C122 0.021(3) 0.032(4) 0.055(3) 0.008(5) -0.001(3) 0.007(3)
C123 0.016(3) 0.014(3) 0.048(3) 0.002(4) -0.002(3) -0.002(2)
C131 0.018(4) 0.027(3) 0.047(4) -0.007(4) 0.014(4) -0.002(3)
C132 0.025(5) 0.037(3) 0.057(6) -0.009(4) 0.011(6) 0.004(2)
C133 0.038(6) 0.037(3) 0.046(6) -0.015(4) 0.031(5) -0.005(3)
C134 0.036(5) 0.058(4) 0.030(5) -0.008(4) 0.033(4) 0.000(3)
C135 0.041(4) 0.043(3) 0.036(5) 0.005(4) 0.028(5) 0.000(3)
C136 0.024(4) 0.026(3) 0.040(5) 0.002(4) 0.027(4) -0.005(3)
C137 0.030(4) 0.020(4) 0.082(8) -0.012(7) 0.007(7) 0.001(3)
C138 0.063(6) 0.092(5) 0.026(5) -0.007(5) 0.041(5) 0.000(4)
C139 0.052(6) 0.035(4) 0.073(9) -0.012(4) 0.013(7) 0.009(3)
C141 0.034(3) 0.023(3) 0.041(4) 0.004(3) 0.002(4) -0.001(2)
C142 0.030(3) 0.017(3) 0.068(7) 0.012(5) -0.010(8) -0.006(3)
C143 0.033(5) 0.038(4) 0.060(6) 0.015(4) -0.025(6) 0.005(3)
C144 0.041(3) 0.043(5) 0.053(6) 0.014(4) -0.019(6) -0.005(4)
C145 0.042(3) 0.046(4) 0.028(5) -0.005(5) -0.011(6) 0.008(3)
C146 0.039(3) 0.036(4) 0.027(6) 0.001(4) -0.008(7) -0.001(3)
C147 0.026(5) 0.034(4) 0.072(7) 0.006(5) -0.021(4) 0.013(4)
C148 0.084(4) 0.076(7) 0.055(8) 0.022(5) -0.011(9) -0.013(5)
C149 0.054(3) 0.037(4) 0.021(7) -0.002(5) -0.005(6) 0.007(3)
N21 0.014(2) 0.022(2) 0.050(3) -0.005(3) -0.003(3) -0.0034(16)
N22 0.014(3) 0.025(2) 0.045(2) -0.004(3) -0.003(3) -0.0026(17)
C200 0.021(2) 0.016(3) 0.043(4) 0.009(4) -0.006(4) 0.0024(19)
N23 0.026(3) 0.026(3) 0.047(4) 0.001(3) 0.006(3) -0.005(2)
C201 0.036(4) 0.015(4) 0.048(5) 0.013(5) 0.000(5) -0.009(3)
C202 0.027(3) 0.018(4) 0.049(5) 0.018(4) -0.014(4) -0.007(3)
N24 0.032(3) 0.024(3) 0.042(4) -0.003(3) 0.009(3) -0.007(2)
C211 0.011(2) 0.014(2) 0.053(3) -0.006(4) 0.006(3) -0.0018(16)
C212 0.016(3) 0.014(3) 0.048(3) 0.002(4) -0.002(3) -0.002(2)
C213 0.021(3) 0.032(4) 0.055(3) 0.008(5) -0.001(3) 0.007(3)
C214 0.035(4) 0.045(5) 0.052(4) 0.002(4) 0.010(3) -0.008(3)
Cl21 0.0636(13) 0.0897(16) 0.0521(15) -0.0041(13) 0.0068(11) -0.0089(11)
C215 0.030(3) 0.027(4) 0.047(4) 0.009(4) 0.023(3) 0.005(3)
C216 0.025(3) 0.018(4) 0.057(4) 0.010(5) 0.006(4) -0.012(3)
C217 0.015(2) 0.016(3) 0.048(4) 0.025(5) -0.003(4) 0.001(2)
C218 0.026(3) 0.015(3) 0.050(3) 0.001(4) -0.001(3) -0.004(2)
C219 0.017(3) 0.034(4) 0.062(4) 0.010(5) -0.012(4) 0.009(3)
C220 0.042(3) 0.031(5) 0.065(4) -0.006(5) -0.010(4) -0.012(3)
C221 0.039(4) 0.013(3) 0.051(3) 0.003(4) -0.009(3) -0.001(3)
Cl22 0.0673(13) 0.0613(13) 0.0546(13) -0.0032(11) -0.0053(10) -0.0155(10)
C222 0.044(4) 0.010(4) 0.050(3) 0.003(4) 0.006(3) -0.014(3)
C223 0.018(2) 0.021(3) 0.043(3) 0.009(4) -0.006(3) 0.005(2)
C231 0.034(3) 0.023(3) 0.041(4) 0.004(3) 0.002(4) -0.001(2)
C232 0.030(3) 0.017(3) 0.068(7) 0.012(5) -0.010(8) -0.006(3)
C233 0.033(5) 0.038(4) 0.060(6) 0.015(4) -0.025(6) 0.005(3)
C234 0.041(3) 0.043(5) 0.053(6) 0.014(4) -0.019(6) -0.005(4)
C235 0.042(3) 0.046(4) 0.028(5) -0.005(5) -0.011(6) 0.008(3)
C236 0.039(3) 0.036(4) 0.027(6) 0.001(4) -0.008(7) -0.001(3)
C237 0.026(5) 0.034(4) 0.072(7) 0.006(5) -0.021(4) 0.013(4)
C238 0.084(4) 0.076(7) 0.055(8) 0.022(5) -0.011(9) -0.013(5)
C239 0.054(3) 0.037(4) 0.021(7) -0.002(5) -0.005(6) 0.007(3)
C241 0.018(4) 0.027(3) 0.047(4) -0.007(4) 0.014(4) -0.002(3)
C242 0.025(5) 0.037(3) 0.057(6) -0.009(4) 0.011(6) 0.004(2)
C243 0.038(6) 0.037(3) 0.046(6) -0.015(4) 0.031(5) -0.005(3)
C244 0.036(5) 0.058(4) 0.030(5) -0.008(4) 0.033(4) 0.000(3)
C245 0.041(4) 0.043(3) 0.036(5) 0.005(4) 0.028(5) 0.000(3)
C246 0.024(4) 0.026(3) 0.040(5) 0.002(4) 0.027(4) -0.005(3)
C247 0.030(4) 0.020(4) 0.082(8) -0.012(7) 0.007(7) 0.001(3)
C248 0.063(6) 0.092(5) 0.026(5) -0.007(5) 0.041(5) 0.000(4)
C249 0.052(6) 0.035(4) 0.073(9) -0.012(4) 0.013(7) 0.009(3)

loop_
_atom_type_symbol
_atom_type_description
_atom_type_scat_dispersion_real
_atom_type_scat_dispersion_imag
_atom_type_scat_source
C C 0.0033 0.0016 'International Tables Vol C Tables 4.2.6.8 and 6.1.1.4'
H H 0.0000 0.0000 'International Tables Vol C Tables 4.2.6.8 and 6.1.1.4'
N N 0.0061 0.0033 'International Tables Vol C Tables 4.2.6.8 and 6.1.1.4'
Cl Cl 0.1484 0.1585 'International Tables Vol C Tables 4.2.6.8 and 6.1.1.4'

loop_
_geom_angle_atom_site_label_1
_geom_angle_atom_site_label_2
_geom_angle_atom_site_label_3
_geom_angle
C100 N11 N12 112.9(6)
C111 N12 N11 114.1(5)
N14 C100 N11 119.2(6)
N14 C100 N13 106.5(4)
N11 C100 N13 134.0(6)
C100 N13 C101 106.9(6)
C100 N13 C131 127.7(7)
C101 N13 C131 125.2(7)
C102 C101 N13 108.0(7)
C101 C102 N14 107.4(7)
C100 N14 C102 111.1(6)
C100 N14 C141 121.4(8)
C102 N14 C141 126.4(8)
N12 C111 C112 119.8(5)
N12 C111 C123 131.3(5)
C112 C111 C123 108.7(4)
C113 C112 C117 120.3(6)
C113 C112 C111 132.5(6)
C117 C112 C111 107.1(5)
C114 C113 C112 118.1(6)
C113 C114 C115 123.3(6)
C113 C114 Cl11 117.8(5)
C115 C114 Cl11 118.8(5)
C114 C115 C116 119.8(6)
C115 C116 C117 118.1(7)
C116 C117 C112 120.1(5)
C116 C117 C118 130.3(6)
C112 C117 C118 109.6(6)
C119 C118 C123 119.0(5)
C119 C118 C117 132.9(6)
C123 C118 C117 108.0(5)
C118 C119 C120 122.0(6)
C119 C120 C121 118.6(5)
C122 C121 C120 121.4(6)
C122 C121 Cl12 119.9(5)
C120 C121 Cl12 118.2(5)
C121 C122 C123 119.2(6)
C122 C123 C118 119.7(6)
C122 C123 C111 133.8(5)
C118 C123 C111 106.5(5)
C136 C131 C132 122.0(8)
C136 C131 N13 122.3(9)
C132 C131 N13 115.7(9)
C131 C132 C133 116.7(10)
C131 C132 C137 120.2(9)
C133 C132 C137 122.8(10)
C134 C133 C132 122.6(9)
C135 C134 C133 115.5(8)
C135 C134 C138 126.4(10)
C133 C134 C138 118.1(9)
C136 C135 C134 125.4(9)
C135 C136 C131 117.4(8)
C135 C136 C139 121.0(9)
C131 C136 C139 121.3(9)
C142 C141 C146 121.4(8)
C142 C141 N14 120.9(9)
C146 C141 N14 117.6(9)
C143 C142 C141 119.3(10)
C143 C142 C147 119.3(9)
C141 C142 C147 120.9(9)
C142 C143 C144 121.8(9)
C143 C144 C145 119.3(8)
C143 C144 C148 122.3(10)
C145 C144 C148 118.2(10)
C144 C145 C146 119.9(9)
C141 C146 C145 117.7(8)
C141 C146 C149 123.2(7)
C145 C146 C149 119.0(8)
C200 N21 N22 115.8(11)
C211 N22 N21 116.9(9)
N24 C200 N21 119.3(11)
N24 C200 N23 106.2(9)
N21 C200 N23 133.5(11)
C200 N23 C201 105.8(9)
C200 N23 C231 127.9(15)
C201 N23 C231 126.3(15)
C202 C201 N23 108.7(11)
C201 C202 N24 106.6(11)
C200 N24 C202 111.2(11)
C200 N24 C241 123.6(13)
C202 N24 C241 125.2(13)
N22 C211 C223 133.8(9)
N22 C211 C212 120.1(9)
C223 C211 C212 106.1(8)
C217 C212 C213 119.4(9)
C217 C212 C211 108.1(8)
C213 C212 C211 132.5(10)
C214 C213 C212 118.0(10)
C215 C214 C213 123.2(10)
C215 C214 Cl21 117.8(8)
C213 C214 Cl21 118.9(8)
C214 C215 C216 119.2(10)
C217 C216 C215 118.3(11)
C216 C217 C212 121.9(9)
C216 C217 C218 128.4(11)
C212 C217 C218 109.5(9)
C219 C218 C223 115.3(10)
C219 C218 C217 135.2(13)
C223 C218 C217 105.5(10)
C218 C219 C220 125.9(14)
C219 C220 C221 113.7(11)
C222 C221 C220 122.7(10)
C222 C221 Cl22 118.6(9)
C220 C221 Cl22 117.0(9)
C221 C222 C223 116.9(11)
C222 C223 C218 120.6(10)
C222 C223 C211 129.6(9)
C218 C223 C211 108.7(8)
C236 C231 C232 122.9(13)
C236 C231 N23 120.6(15)
C232 C231 N23 116.4(15)
C231 C232 C233 113.8(15)
C231 C232 C237 120.2(14)
C233 C232 C237 125.2(17)
C234 C233 C232 125.0(16)
C235 C234 C233 115.5(14)
C235 C234 C238 122.9(18)
C233 C234 C238 121.2(18)
C236 C235 C234 123.6(16)
C235 C236 C231 118.8(15)
C235 C236 C239 122.6(15)
C231 C236 C239 118.4(13)
C242 C241 C246 120.5(12)
C242 C241 N24 122.4(15)
C246 C241 N24 117.1(15)
C243 C242 C241 120.1(15)
C243 C242 C247 120.4(17)
C241 C242 C247 119.5(17)
C242 C243 C244 121.4(16)
C243 C244 C245 120.3(14)
C243 C244 C248 122.6(15)
C245 C244 C248 116.7(15)
C244 C245 C246 118.8(15)
C241 C246 C245 118.3(14)
C241 C246 C249 120.7(15)
C245 C246 C249 120.2(16)

loop_
_geom_bond_atom_site_label_1
_geom_bond_atom_site_label_2
_geom_bond_distance
N11 C100 1.340(6)
N11 N12 1.358(6)
N12 C111 1.316(6)
C100 N14 1.335(9)
C100 N13 1.384(8)
N13 C101 1.414(9)
N13 C131 1.434(10)
C101 C102 1.330(6)
C102 N14 1.368(9)
N14 C141 1.431(9)
C111 C112 1.429(7)
C111 C123 1.470(7)
C112 C113 1.386(7)
C112 C117 1.416(8)
C113 C114 1.371(7)
C114 C115 1.382(7)
C114 Cl11 1.745(6)
C115 C116 1.392(8)
C116 C117 1.412(7)
C117 C118 1.442(6)
C118 C119 1.352(7)
C118 C123 1.423(8)
C119 C120 1.378(8)
C120 C121 1.404(8)
C121 C122 1.360(8)
C121 Cl12 1.748(6)
C122 C123 1.401(8)
C131 C136 1.374(13)
C131 C132 1.387(13)
C132 C133 1.401(12)
C132 C137 1.504(14)
C133 C134 1.391(14)
C134 C135 1.361(11)
C134 C138 1.479(10)
C135 C136 1.353(10)
C136 C139 1.530(13)
C141 C142 1.392(13)
C141 C146 1.403(13)
C142 C143 1.365(11)
C142 C147 1.514(14)
C143 C144 1.372(14)
C144 C145 1.409(12)
C144 C148 1.525(11)
C145 C146 1.414(10)
C146 C149 1.481(12)
N21 C200 1.347(10)
N21 N22 1.365(10)
N22 C211 1.306(10)
C200 N24 1.337(13)
C200 N23 1.387(13)
N23 C201 1.422(13)
N23 C231 1.444(14)
C201 C202 1.330(12)
C202 N24 1.370(14)
N24 C241 1.434(14)
C211 C223 1.461(10)
C211 C212 1.438(9)
C212 C217 1.409(12)
C212 C213 1.417(10)
C213 C214 1.403(10)
C214 C215 1.396(10)
C214 Cl21 1.759(10)
C215 C216 1.413(10)
C216 C217 1.416(10)
C217 C218 1.450(9)
C218 C219 1.351(12)
C218 C223 1.421(12)
C219 C220 1.374(13)
C220 C221 1.407(13)
C221 C222 1.366(12)
C221 Cl22 1.724(10)
C222 C223 1.406(11)
C231 C236 1.384(18)
C231 C232 1.404(18)
C232 C233 1.409(16)
C232 C237 1.502(18)
C233 C234 1.384(19)
C234 C235 1.381(16)
C234 C238 1.485(15)
C235 C236 1.342(14)
C236 C239 1.537(17)
C241 C242 1.395(18)
C241 C246 1.404(18)
C242 C243 1.358(16)
C242 C247 1.511(19)
C243 C244 1.368(19)
C244 C245 1.408(17)
C244 C248 1.536(15)
C245 C246 1.419(14)
C246 C249 1.499(17)
